data_4032539
loop_
_publ_author_name
'Awada, Hawra\`a'
'Grison, Claire M.'
'Charnay-Pouget, Florence'
'Baltaze, Jean-Pierre'
'Brisset, Fran\,cois'
'Guillot, R\'egis'
'Robin, Sylvie'
'Hachem, Ali'
'Jaber, Nada'
'Naoufal, Daoud'
'Yazbeck, Ogaritte'
'Aitken, David J.'

_publ_section_title
;
 Conformational Effects through Hydrogen Bonding in a Constrained
 \g-Peptide Template: From Intraresidue Seven-Membered Rings to a
 Gel-Forming Sheet Structure.
;
_journal_issue 9
_journal_name_full 'The Journal of organic chemistry'
_journal_page_first 4819
_journal_page_last 4828
_journal_paper_doi 10.1021/acs.joc.7b00494
_journal_volume 82
_journal_year 2017
_chemical_absolute_configuration syn
_chemical_formula_moiety 'C18 H25 N O4'
_chemical_formula_sum 'C18 H25 N O4'
_chemical_formula_weight 319.39
_space_group_crystal_system monoclinic
_space_group_IT_number 4
_space_group_name_Hall 'P 2yb'
_space_group_name_H-M_alt 'P 1 21 1'
_symmetry_cell_setting monoclinic
_symmetry_Int_Tables_number 4
_symmetry_space_group_name_Hall 'P 2yb'
_symmetry_space_group_name_H-M 'P 1 21 1'
_atom_sites_solution_hydrogens geom
_audit_creation_method SHELXL-2014/7
_cell_angle_alpha 90
_cell_angle_beta 93.5120(10)
_cell_angle_gamma 90
_cell_formula_units_Z 2
_cell_length_a 5.3002(2)
_cell_length_b 15.1222(7)
_cell_length_c 10.5712(5)
_cell_measurement_reflns_used 5210
_cell_measurement_temperature 100(1)
_cell_measurement_theta_max 26.35
_cell_measurement_theta_min 2.35
_cell_volume 845.70(6)
_computing_cell_refinement 'Bruker SAINT'
_computing_data_collection 'Bruker APEX2'
_computing_data_reduction 'Bruker SAINT'
_computing_structure_refinement 'SHELXL-2014/7 (Sheldrick, 2014)'
_diffrn_ambient_temperature 100(1)
_diffrn_measured_fraction_theta_full 1.000
_diffrn_measured_fraction_theta_max 1.000
_diffrn_measurement_device_type 'Bruker APEX-II CCD'
_diffrn_measurement_method '\f and \w scans'
_diffrn_radiation_probe x-ray
_diffrn_radiation_type MoK\a
_diffrn_radiation_wavelength 0.71073
_diffrn_reflns_av_R_equivalents 0.0250
_diffrn_reflns_av_unetI/netI 0.0254
_diffrn_reflns_Laue_measured_fraction_full 1.000
_diffrn_reflns_Laue_measured_fraction_max 1.000
_diffrn_reflns_limit_h_max 5
_diffrn_reflns_limit_h_min -6
_diffrn_reflns_limit_k_max 18
_diffrn_reflns_limit_k_min -18
_diffrn_reflns_limit_l_max 13
_diffrn_reflns_limit_l_min -13
_diffrn_reflns_number 10859
_diffrn_reflns_point_group_measured_fraction_full 0.987
_diffrn_reflns_point_group_measured_fraction_max 0.984
_diffrn_reflns_theta_full 25.000
_diffrn_reflns_theta_max 26.400
_diffrn_reflns_theta_min 1.930
_exptl_absorpt_coefficient_mu 0.088
_exptl_absorpt_correction_T_max 0.9977
_exptl_absorpt_correction_T_min 0.9714
_exptl_absorpt_correction_type multi-scan
_exptl_absorpt_process_details SADABS
_exptl_crystal_colour colorless
_exptl_crystal_density_diffrn 1.254
_exptl_crystal_description plate
_exptl_crystal_F_000 344
_exptl_crystal_size_max 0.310
_exptl_crystal_size_mid 0.170
_exptl_crystal_size_min 0.020
_refine_diff_density_max 0.150
_refine_diff_density_min -0.169
_refine_diff_density_rms 0.033
_refine_ls_abs_structure_details
;
 Flack x determined using 1400 quotients [(I+)-(I-)]/[(I+)+(I-)]
 (Parsons, Flack and Wagner, Acta Cryst. B69 (2013) 249-259).
;
_refine_ls_abs_structure_Flack 0.1(3)
_refine_ls_extinction_method none
_refine_ls_goodness_of_fit_ref 1.037
_refine_ls_hydrogen_treatment constr
_refine_ls_matrix_type full
_refine_ls_number_parameters 211
_refine_ls_number_reflns 3414
_refine_ls_number_restraints 1
_refine_ls_restrained_S_all 1.037
_refine_ls_R_factor_all 0.0330
_refine_ls_R_factor_gt 0.0298
_refine_ls_shift/su_max 0.000
_refine_ls_shift/su_mean 0.000
_refine_ls_structure_factor_coef Fsqd
_refine_ls_weighting_details 'w=1/[\s^2^(Fo^2^)+(0.0314P)^2^+0.1644P] where P=(Fo^2^+2Fc^2^)/3'
_refine_ls_weighting_scheme calc
_refine_ls_wR_factor_gt 0.0676
_refine_ls_wR_factor_ref 0.0695
_reflns_Friedel_coverage 0.891
_reflns_Friedel_fraction_full 0.972
_reflns_Friedel_fraction_max 0.966
_reflns_number_gt 3209
_reflns_number_total 3414
_reflns_threshold_expression 'I > 2\s(I)'
_cod_data_source_file jo7b00494_si_003.cif
_cod_data_source_block 1b
_cod_original_sg_symbol_H-M 'P 21'
_cod_database_code 4032539
_shelx_space_group_comment
;
The symmetry employed for this shelxl refinement is uniquely defined
by the following loop, which should always be used as a source of
symmetry information in preference to the above space-group names.
They are only intended as comments.
;
_shelx_estimated_absorpt_t_min 0.973
_shelx_estimated_absorpt_t_max 0.998

loop_
_space_group_symop_operation_xyz
'x, y, z'
'-x, y+1/2, -z'

loop_
_atom_site_label
_atom_site_type_symbol
_atom_site_fract_x
_atom_site_fract_y
_atom_site_fract_z
_atom_site_U_iso_or_equiv
_atom_site_adp_type
_atom_site_occupancy
_atom_site_site_symmetry_order
_atom_site_calc_flag
_atom_site_refinement_flags_posn
_atom_site_refinement_flags_adp
C1 C 0.1600(4) 0.70863(15) 0.2898(2) 0.0230(5) Uani 1 1 d . .
H1 H 0.0321 0.6821 0.3329 0.028 Uiso 1 1 calc R U
C2 C 0.1547(4) 0.70394(15) 0.1590(2) 0.0255(5) Uani 1 1 d . .
H2 H 0.0240 0.6739 0.1148 0.031 Uiso 1 1 calc R U
C3 C 0.3437(4) 0.74392(15) 0.0931(2) 0.0247(5) Uani 1 1 d . .
H3 H 0.3390 0.7415 0.0050 0.030 Uiso 1 1 calc R U
C4 C 0.5379(4) 0.78708(15) 0.1605(2) 0.0240(5) Uani 1 1 d . .
H4 H 0.6660 0.8134 0.1173 0.029 Uiso 1 1 calc R U
C5 C 0.5447(4) 0.79180(14) 0.2918(2) 0.0210(4) Uani 1 1 d . .
H5 H 0.6767 0.8213 0.3359 0.025 Uiso 1 1 calc R U
C6 C 0.3551(4) 0.75269(14) 0.35756(19) 0.0179(4) Uani 1 1 d . .
C7 C 0.3492(4) 0.75692(14) 0.49976(19) 0.0212(4) Uani 1 1 d . .
H7A H 0.1930 0.7843 0.5228 0.025 Uiso 1 1 calc R U
H7B H 0.3567 0.6976 0.5348 0.025 Uiso 1 1 calc R U
C8 C 0.5711(4) 0.82178(13) 0.67673(19) 0.0174(4) Uani 1 1 d . .
C9 C 0.7906(4) 0.87950(14) 0.71838(19) 0.0176(4) Uani 1 1 d . .
H9 H 0.9319 0.8760 0.6630 0.021 Uiso 1 1 calc R U
C10 C 0.8716(4) 0.87011(15) 0.8614(2) 0.0229(5) Uani 1 1 d . .
H10A H 0.8123 0.8161 0.8994 0.027 Uiso 1 1 calc R U
H10B H 1.0514 0.8782 0.8807 0.027 Uiso 1 1 calc R U
C11 C 0.7116(4) 0.95238(14) 0.88969(19) 0.0203(5) Uani 1 1 d . .
H11A H 0.5462 0.9385 0.9189 0.024 Uiso 1 1 calc R U
H11B H 0.7991 0.9951 0.9451 0.024 Uiso 1 1 calc R U
C12 C 0.7084(4) 0.97663(14) 0.74783(18) 0.0157(4) Uani 1 1 d . .
H12 H 0.8486 1.0170 0.7338 0.019 Uiso 1 1 calc R U
C13 C 0.4668(3) 1.01436(13) 0.68712(17) 0.0160(4) Uani 1 1 d . .
H13A H 0.3278 0.9745 0.7007 0.019 Uiso 1 1 calc R U
H13B H 0.4307 1.0706 0.7263 0.019 Uiso 1 1 calc R U
C14 C 0.2839(3) 1.03588(15) 0.47192(17) 0.0161(4) Uani 1 1 d . .
C15 C 0.1635(3) 1.04844(15) 0.24496(17) 0.0174(4) Uani 1 1 d . .
C16 C 0.0152(4) 0.96290(14) 0.2399(2) 0.0245(5) Uani 1 1 d . .
H16A H 0.1302 0.9138 0.2436 0.037 Uiso 1 1 calc R U
H16B H -0.0887 0.9604 0.1624 0.037 Uiso 1 1 calc R U
H16C H -0.0899 0.9602 0.3106 0.037 Uiso 1 1 calc R U
C17 C 0.3275(4) 1.0568(2) 0.1326(2) 0.0325(6) Uani 1 1 d . .
H17A H 0.4197 1.1114 0.1386 0.049 Uiso 1 1 calc R U
H17B H 0.2223 1.0560 0.0554 0.049 Uiso 1 1 calc R U
H17C H 0.4441 1.0082 0.1329 0.049 Uiso 1 1 calc R U
C18 C -0.0055(4) 1.12883(15) 0.2533(2) 0.0238(5) Uani 1 1 d . .
H18A H -0.1172 1.1207 0.3205 0.036 Uiso 1 1 calc R U
H18B H -0.1031 1.1363 0.1745 0.036 Uiso 1 1 calc R U
H18C H 0.0967 1.1804 0.2701 0.036 Uiso 1 1 calc R U
N1 N 0.4888(3) 1.02698(12) 0.55195(15) 0.0165(3) Uani 1 1 d . .
H1A H 0.6365 1.0288 0.5226 0.020 Uiso 1 1 calc R U
O1 O 0.5624(3) 0.80797(10) 0.55069(13) 0.0197(3) Uani 1 1 d . .
O2 O 0.4157(3) 0.79324(11) 0.74452(14) 0.0260(4) Uani 1 1 d . .
O3 O 0.0668(2) 1.03483(12) 0.50471(12) 0.0232(3) Uani 1 1 d . .
O4 O 0.3540(2) 1.04670(11) 0.35266(12) 0.0189(3) Uani 1 1 d . .

loop_
_atom_site_aniso_label
_atom_site_aniso_U_11
_atom_site_aniso_U_22
_atom_site_aniso_U_33
_atom_site_aniso_U_23
_atom_site_aniso_U_13
_atom_site_aniso_U_12
C1 0.0199(11) 0.0183(11) 0.0308(12) -0.0013(9) 0.0028(9) -0.0002(9)
C2 0.0227(12) 0.0214(12) 0.0316(12) -0.0055(10) -0.0063(9) 0.0007(9)
C3 0.0282(11) 0.0255(11) 0.0199(10) -0.0016(9) -0.0014(8) 0.0083(9)
C4 0.0238(11) 0.0259(12) 0.0228(10) 0.0027(9) 0.0051(8) 0.0018(9)
C5 0.0183(10) 0.0218(11) 0.0228(10) -0.0011(9) 0.0012(8) -0.0015(9)
C6 0.0188(10) 0.0140(9) 0.0211(10) -0.0006(8) 0.0027(8) 0.0044(8)
C7 0.0212(10) 0.0200(11) 0.0229(10) -0.0031(9) 0.0045(8) -0.0051(9)
C8 0.0190(10) 0.0146(10) 0.0189(10) 0.0006(8) 0.0044(8) 0.0051(8)
C9 0.0154(10) 0.0223(11) 0.0153(10) 0.0012(8) 0.0030(8) 0.0036(8)
C10 0.0211(10) 0.0304(12) 0.0169(10) 0.0029(9) -0.0007(8) 0.0066(9)
C11 0.0192(10) 0.0282(12) 0.0135(10) -0.0009(8) -0.0002(8) 0.0011(9)
C12 0.0141(9) 0.0189(10) 0.0141(10) -0.0012(8) 0.0010(7) -0.0012(8)
C13 0.0149(9) 0.0185(10) 0.0148(10) -0.0004(8) 0.0017(7) 0.0006(7)
C14 0.0160(9) 0.0163(9) 0.0160(9) -0.0005(8) 0.0017(7) -0.0010(9)
C15 0.0130(9) 0.0248(11) 0.0141(9) 0.0018(8) -0.0017(7) 0.0015(9)
C16 0.0277(12) 0.0203(12) 0.0246(11) -0.0011(9) -0.0066(9) 0.0014(9)
C17 0.0191(10) 0.0627(19) 0.0156(11) 0.0042(11) 0.0012(8) 0.0064(11)
C18 0.0232(11) 0.0185(11) 0.0291(11) 0.0016(9) -0.0028(9) 0.0017(9)
N1 0.0113(7) 0.0225(9) 0.0158(8) 0.0019(7) 0.0022(6) -0.0004(7)
O1 0.0209(7) 0.0215(8) 0.0168(7) -0.0007(6) 0.0028(5) -0.0035(6)
O2 0.0297(8) 0.0271(8) 0.0222(8) -0.0029(7) 0.0103(6) -0.0071(7)
O3 0.0132(6) 0.0377(9) 0.0188(7) 0.0021(7) 0.0026(5) 0.0005(7)
O4 0.0116(6) 0.0313(8) 0.0137(6) 0.0016(6) -0.0008(5) 0.0008(6)

loop_
_atom_type_symbol
_atom_type_description
_atom_type_scat_dispersion_real
_atom_type_scat_dispersion_imag
_atom_type_scat_source
C C 0.0033 0.0016 'International Tables Vol C Tables 4.2.6.8 and 6.1.1.4'
H H 0.0000 0.0000 'International Tables Vol C Tables 4.2.6.8 and 6.1.1.4'
N N 0.0061 0.0033 'International Tables Vol C Tables 4.2.6.8 and 6.1.1.4'
O O 0.0106 0.0060 'International Tables Vol C Tables 4.2.6.8 and 6.1.1.4'

loop_
_geom_angle_atom_site_label_1
_geom_angle_atom_site_label_2
_geom_angle_atom_site_label_3
_geom_angle
C2 C1 C6 120.5(2)
C1 C2 C3 120.5(2)
C4 C3 C2 118.9(2)
C3 C4 C5 120.9(2)
C6 C5 C4 120.2(2)
C5 C6 C1 118.98(19)
C5 C6 C7 122.76(18)
C1 C6 C7 118.26(18)
O1 C7 C6 109.32(16)
O2 C8 O1 123.36(19)
O2 C8 C9 125.50(19)
O1 C8 C9 111.09(16)
C8 C9 C10 113.34(17)
C8 C9 C12 112.56(16)
C10 C9 C12 87.48(15)
C11 C10 C9 89.57(15)
C12 C11 C10 88.67(15)
C13 C12 C11 117.49(15)
C13 C12 C9 120.56(17)
C11 C12 C9 89.07(15)
N1 C13 C12 110.53(15)
O3 C14 N1 124.03(17)
O3 C14 O4 125.88(17)
N1 C14 O4 110.09(14)
O4 C15 C16 109.96(17)
O4 C15 C18 110.41(17)
C16 C15 C18 112.36(16)
O4 C15 C17 101.96(14)
C16 C15 C17 111.36(19)
C18 C15 C17 110.32(19)
C14 N1 C13 121.50(15)
C8 O1 C7 115.48(15)
C14 O4 C15 120.65(13)

loop_
_geom_bond_atom_site_label_1
_geom_bond_atom_site_label_2
_geom_bond_distance
C1 C2 1.383(3)
C1 C6 1.391(3)
C2 C3 1.393(3)
C3 C4 1.380(3)
C4 C5 1.389(3)
C5 C6 1.388(3)
C6 C7 1.507(3)
C7 O1 1.445(2)
C8 O2 1.204(2)
C8 O1 1.347(2)
C8 C9 1.499(3)
C9 C10 1.553(3)
C9 C12 1.569(3)
C10 C11 1.545(3)
C11 C12 1.543(3)
C12 C13 1.509(3)
C13 N1 1.453(2)
C14 O3 1.222(2)
C14 N1 1.342(2)
C14 O4 1.346(2)
C15 O4 1.475(2)
C15 C16 1.513(3)
C15 C18 1.516(3)
C15 C17 1.519(3)
